data_7028182
loop_
_publ_author_name
'Albertin, Gabriele'
'Antoniutti, Stefano'
'Garcia-Font\'an, Soledad'
'Carballo, Rosa'
'Padoan, Fabio'

_publ_section_title
;
 Preparation, characterisation and reactivity of a series of classical and
 non-classical rhenium hydride complexes&#x200A;&#x2021;
;
_journal_issue 12
_journal_name_full 'Journal of the Chemical Society, Dalton Transactions'
_journal_page_first 2071
_journal_paper_doi 10.1039/a801230j
_journal_year 1998
_chemical_formula_sum 'C17 H14 O5 P Re'
_chemical_formula_weight 515.45
_chemical_name_systematic
;
cis-tetracarbonyl-hydride-(diphenyl-methyl-phosphinite)rhenium(I) 
;
_space_group_IT_number 2
_symmetry_cell_setting triclinic
_symmetry_space_group_name_Hall '-P 1'
_symmetry_space_group_name_H-M 'P -1'
_atom_sites_solution_hydrogens located
_atom_sites_solution_primary Patt
_atom_sites_solution_secondary difmap
_audit_creation_method SHELXL
_cell_angle_alpha 83.84(6)
_cell_angle_beta 88.46(6)
_cell_angle_gamma 74.28(8)
_cell_formula_units_Z 2
_cell_length_a 8.498(7)
_cell_length_b 9.706(8)
_cell_length_c 11.5359(10)
_cell_measurement_reflns_used 25
_cell_measurement_temperature 203(2)
_cell_measurement_theta_max 15
_cell_measurement_theta_min 7
_cell_volume 910.6(11)
_computing_cell_refinement 'CAD4 Enraf Nonius'
_computing_data_collection 'CAD4 Enraf Nonius'
_computing_data_reduction 'HELENA (Spek, 1996)'
_computing_molecular_graphics 'ZORTEP (Zsolnai, 1994)'
_computing_publication_material 'SHELXL-93 (Sheldrick, 1993)'
_computing_structure_refinement 'SHELXL-93 (Sheldrick, 1993)'
_computing_structure_solution 'SHELXS-86 (Sheldrick, 1990)'
_diffrn_ambient_temperature 203(2)
_diffrn_measurement_device 'CAD4 Enraf Nonius'
_diffrn_measurement_method '\w scans'
_diffrn_radiation_monochromator graphite
_diffrn_radiation_source 'fine-focus sealed tube'
_diffrn_radiation_type MoKa
_diffrn_radiation_wavelength 0.71073
_diffrn_reflns_av_R_equivalents 0.0349
_diffrn_reflns_av_sigmaI/netI 0.0290
_diffrn_reflns_limit_h_max 10
_diffrn_reflns_limit_h_min -1
_diffrn_reflns_limit_k_max 11
_diffrn_reflns_limit_k_min -11
_diffrn_reflns_limit_l_max 14
_diffrn_reflns_limit_l_min -14
_diffrn_reflns_number 4321
_diffrn_reflns_theta_max 25.94
_diffrn_reflns_theta_min 3.05
_diffrn_standards_decay_% 0
_diffrn_standards_interval_count 200
_diffrn_standards_interval_time 3600
_diffrn_standards_number 3
_exptl_absorpt_coefficient_mu 6.781
_exptl_absorpt_correction_T_max 0.992
_exptl_absorpt_correction_T_min 0.5656
_exptl_absorpt_correction_type psi-scan
_exptl_crystal_colour colourless
_exptl_crystal_density_diffrn 1.880
_exptl_crystal_density_meas ?
_exptl_crystal_description prismatic
_exptl_crystal_F_000 492
_exptl_crystal_size_max 0.60
_exptl_crystal_size_mid 0.50
_exptl_crystal_size_min 0.40
_refine_diff_density_max 2.048
_refine_diff_density_min -1.492
_refine_diff_density_rms 0.150
_refine_ls_extinction_method none
_refine_ls_goodness_of_fit_all 1.063
_refine_ls_goodness_of_fit_obs 1.077
_refine_ls_hydrogen_treatment ref
_refine_ls_matrix_type full
_refine_ls_number_parameters 273
_refine_ls_number_reflns 3562
_refine_ls_number_restraints 0
_refine_ls_restrained_S_all 1.064
_refine_ls_restrained_S_obs 1.077
_refine_ls_R_factor_all 0.0392
_refine_ls_R_factor_obs 0.0334
_refine_ls_shift/esd_max 0.000
_refine_ls_shift/esd_mean 0.000
_refine_ls_structure_factor_coef Fsqd
_refine_ls_weighting_details 'w=1/[\s^2^(Fo^2^)+(0.0626P)^2^+0.1029P] where P=(Fo^2^+2Fc^2^)/3'
_refine_ls_weighting_scheme calc
_refine_ls_wR_factor_all 0.0862
_refine_ls_wR_factor_obs 0.0828
_reflns_number_observed 3235
_reflns_number_total 3563
_reflns_observed_criterion >2sigma(I)
_cod_data_source_file J801230sup1.cif
_cod_data_source_block '[ReH(CO)4(PPh2OMe)]'
_cod_depositor_comments
;
The following automatic conversions were performed:

'_exptl_absorpt_correction_type' value 'Psi-scan' changed to
'psi-scan' according to
/home/saulius/struct/CIF-dictionaries/cif_core.dic dictionary named
'cif_core.dic' version 2.4.2 from 2011-04-26.

Automatic conversion script
Id: cif_fix_values 1891 2012-01-12 08:04:46Z andrius 

The following automatic conversions were performed:

'_exptl_crystal_density_meas' value 'not measured' was changed to '?'
- the value is perceived as not measured.

Automatic conversion script
Id: cif_fix_values 3008 2015-01-20 13:52:24Z robertas 

The following automatic conversions were performed:

'_refine_ls_weighting_scheme' value 'calc
w=1/[\s^2^(Fo^2^)+(0.0626P)^2^+0.1029P] where P=(Fo^2^+2Fc^2^)/3' was
changed to 'calc'. New tag '_refine_ls_weighting_details' was
created. The value of the new tag was set to
'w=1/[\s^2^(Fo^2^)+(0.0626P)^2^+0.1029P] where P=(Fo^2^+2Fc^2^)/3'.

Automatic conversion script
Id: cif_fix_values 3143 2015-03-26 13:38:13Z robertas 
;
_cod_original_cell_volume 910.7(11)
_cod_database_code 7028182

loop_
_symmetry_equiv_pos_as_xyz
'x, y, z'
'-x, -y, -z'

loop_
_atom_site_aniso_label
_atom_site_aniso_U_11
_atom_site_aniso_U_22
_atom_site_aniso_U_33
_atom_site_aniso_U_23
_atom_site_aniso_U_13
_atom_site_aniso_U_12
Re1 0.03434(14) 0.03515(14) 0.03903(15) -0.00668(9) 0.00061(9) -0.00882(9)
P1 0.0260(6) 0.0298(6) 0.0380(7) -0.0030(5) 0.0020(5) -0.0093(5)
O1 0.097(5) 0.090(4) 0.074(4) 0.001(3) 0.030(3) -0.049(4)
O2 0.080(4) 0.058(3) 0.060(3) -0.020(2) -0.014(3) -0.014(3)
O3 0.061(4) 0.089(4) 0.091(4) -0.024(3) -0.022(3) 0.017(3)
O4 0.060(3) 0.059(3) 0.087(4) -0.001(3) -0.009(3) 0.012(3)
O11 0.033(2) 0.035(2) 0.044(2) 0.000(2) 0.009(2) -0.010(2)
C1 0.066(4) 0.048(3) 0.051(4) -0.011(3) 0.004(3) -0.017(3)
C2 0.053(4) 0.047(3) 0.034(3) -0.009(2) -0.003(3) -0.011(3)
C3 0.048(4) 0.052(4) 0.057(4) -0.012(3) -0.006(3) -0.007(3)
C4 0.045(3) 0.047(3) 0.050(3) -0.011(3) 0.004(3) -0.009(3)
C11 0.036(3) 0.030(2) 0.038(3) -0.004(2) -0.004(2) -0.008(2)
C12 0.054(4) 0.050(3) 0.044(3) 0.002(3) 0.004(3) -0.020(3)
C13 0.080(5) 0.040(3) 0.047(4) 0.006(3) -0.006(4) -0.023(4)
C14 0.089(6) 0.036(3) 0.057(4) -0.001(3) -0.013(4) -0.002(3)
C15 0.054(5) 0.054(4) 0.092(6) -0.007(4) 0.011(4) 0.007(3)
C16 0.042(3) 0.042(3) 0.079(5) 0.003(3) 0.014(3) -0.006(3)
C21 0.026(3) 0.039(3) 0.041(3) -0.002(2) 0.000(2) -0.012(2)
C22 0.043(3) 0.057(4) 0.049(4) -0.008(3) 0.000(3) -0.016(3)
C23 0.058(4) 0.061(4) 0.060(4) -0.006(3) -0.015(3) -0.021(3)
C24 0.041(4) 0.062(4) 0.078(5) 0.003(4) -0.018(4) -0.023(3)
C25 0.022(3) 0.072(4) 0.076(5) 0.004(4) 0.005(3) -0.010(3)
C26 0.037(3) 0.061(4) 0.045(4) -0.005(3) 0.006(3) -0.020(3)
C111 0.054(4) 0.044(3) 0.060(4) 0.011(3) 0.002(3) -0.020(3)

loop_
_atom_site_label
_atom_site_type_symbol
_atom_site_fract_x
_atom_site_fract_y
_atom_site_fract_z
_atom_site_U_iso_or_equiv
_atom_site_thermal_displace_type
_atom_site_occupancy
_atom_site_calc_flag
Re1 Re 0.25383(3) 0.15192(2) 0.12682(2) 0.03608(10) Uani 1 d
P1 P 0.2625(2) 0.27717(14) 0.29442(12) 0.0310(3) Uani 1 d
O1 O 0.4588(8) 0.3187(7) -0.0300(5) 0.084(2) Uani 1 d
O2 O 0.2046(7) -0.0397(5) -0.0584(5) 0.0656(14) Uani 1 d
O3 O -0.0828(8) 0.3734(7) 0.0650(6) 0.086(2) Uani 1 d
O4 O 0.5365(7) -0.0995(6) 0.2370(6) 0.075(2) Uani 1 d
O11 O 0.1629(5) 0.2333(4) 0.4072(3) 0.0381(8) Uani 1 d
C1 C 0.3844(10) 0.2580(8) 0.0285(6) 0.054(2) Uani 1 d
C2 C 0.2214(8) 0.0343(7) 0.0061(5) 0.0445(13) Uani 1 d
C3 C 0.0402(8) 0.2958(7) 0.0841(6) 0.053(2) Uani 1 d
C4 C 0.4370(8) -0.0063(7) 0.1935(6) 0.0475(14) Uani 1 d
C11 C 0.1640(7) 0.4691(5) 0.2771(5) 0.0348(11) Uani 1 d
C12 C 0.2461(9) 0.5592(7) 0.2160(6) 0.0489(14) Uani 1 d
C13 C 0.1715(11) 0.7062(8) 0.2007(7) 0.055(2) Uani 1 d
C14 C 0.0215(11) 0.7627(7) 0.2401(7) 0.064(2) Uani 1 d
C15 C -0.0631(10) 0.6748(8) 0.2985(8) 0.071(2) Uani 1 d
C16 C 0.0096(8) 0.5261(7) 0.3176(7) 0.056(2) Uani 1 d
C21 C 0.4593(6) 0.2703(6) 0.3568(5) 0.0350(11) Uani 1 d
C22 C 0.4632(8) 0.3090(7) 0.4686(6) 0.0489(14) Uani 1 d
C23 C 0.6095(9) 0.3088(8) 0.5172(7) 0.058(2) Uani 1 d
C24 C 0.7536(9) 0.2712(8) 0.4551(8) 0.059(2) Uani 1 d
C25 C 0.7513(8) 0.2319(8) 0.3465(7) 0.058(2) Uani 1 d
C26 C 0.6063(8) 0.2294(8) 0.2960(6) 0.0466(14) Uani 1 d
C111 C 0.2036(10) 0.0858(7) 0.4577(7) 0.053(2) Uani 1 d
H1 H 0.1741(95) 0.0450(81) 0.2083(67) 0.060(22) Uiso 1 d
H12 H 0.3447(91) 0.5169(73) 0.1741(62) 0.051(19) Uiso 1 d
H13 H 0.2125(112) 0.7443(98) 0.1681(77) 0.068(30) Uiso 1 d
H14 H -0.0285(99) 0.8690(88) 0.2278(69) 0.072(24) Uiso 1 d
H15 H -0.1808(100) 0.7002(78) 0.3092(65) 0.059(21) Uiso 1 d
H16 H -0.0596(94) 0.4717(81) 0.3470(65) 0.057(20) Uiso 1 d
H22 H 0.3764(94) 0.3293(74) 0.5156(65) 0.055(20) Uiso 1 d
H23 H 0.6176(112) 0.3352(92) 0.5988(83) 0.080(27) Uiso 1 d
H24 H 0.8213(90) 0.2772(71) 0.4924(60) 0.043(19) Uiso 1 d
H25 H 0.8331(113) 0.1985(86) 0.3003(76) 0.078(27) Uiso 1 d
H26 H 0.5897(93) 0.2223(79) 0.2359(66) 0.053(23) Uiso 1 d
H111 H 0.1795(94) 0.0288(82) 0.4049(67) 0.055(21) Uiso 1 d
H112 H 0.1437(114) 0.0701(97) 0.5133(84) 0.079(28) Uiso 1 d
H113 H 0.3268(118) 0.0428(90) 0.4806(76) 0.078(26) Uiso 1 d

loop_
_atom_type_symbol
_atom_type_description
_atom_type_scat_dispersion_real
_atom_type_scat_dispersion_imag
_atom_type_scat_source
Re Re -1.0185 7.2310 'International Tables Vol C Tables 4.2.6.8 and 6.1.1.4'
P P 0.1023 0.0942 'International Tables Vol C Tables 4.2.6.8 and 6.1.1.4'
O O 0.0106 0.0060 'International Tables Vol C Tables 4.2.6.8 and 6.1.1.4'
C C 0.0033 0.0016 'International Tables Vol C Tables 4.2.6.8 and 6.1.1.4'
H H 0.0000 0.0000 'International Tables Vol C Tables 4.2.6.8 and 6.1.1.4'

loop_
_geom_angle_atom_site_label_1
_geom_angle_atom_site_label_2
_geom_angle_atom_site_label_3
_geom_angle
_geom_angle_publ_flag
H1 Re1 C2 82.5(28) y
H1 Re1 C1 170.8(27) y
C2 Re1 C1 95.5(3) y
H1 Re1 C4 73.6(27) y
C2 Re1 C4 90.6(3) y
C1 Re1 C4 97.5(3) y
H1 Re1 C3 94.8(27) y
C2 Re1 C3 90.4(3) y
C1 Re1 C3 94.2(3) y
C4 Re1 C3 168.1(3) y
H1 Re1 P1 88.0(28) y
C2 Re1 P1 170.2(2) y
C1 Re1 P1 94.3(2) y
C4 Re1 P1 89.0(2) y
C3 Re1 P1 88.0(2) y
C2 Re1 H1 82.5(28) ?
C1 Re1 H1 170.8(27) ?
C4 Re1 H1 73.6(27) ?
C3 Re1 H1 94.8(27) ?
P1 Re1 H1 88.0(28) ?
O11 P1 C11 98.5(2) ?
O11 P1 C21 102.3(2) ?
C11 P1 C21 102.0(3) ?
O11 P1 Re1 115.8(2) ?
C11 P1 Re1 115.7(2) ?
C21 P1 Re1 119.4(2) ?
C111 O11 P1 119.3(4) ?
O1 C1 Re1 178.8(7) ?
O2 C2 Re1 176.0(6) ?
O3 C3 Re1 176.4(7) ?
O4 C4 Re1 175.9(6) ?
C16 C11 C12 119.4(5) ?
C16 C11 P1 122.2(5) ?
C12 C11 P1 118.3(5) ?
C11 C12 C13 119.0(7) ?
C11 C12 H12 118.9(41) ?
C13 C12 H12 121.2(40) ?
C14 C13 C12 122.0(7) ?
C14 C13 H13 122.8(84) ?
C12 C13 H13 115.0(84) ?
C13 C14 C15 119.8(7) ?
C13 C14 H14 120.0(48) ?
C15 C14 H14 120.2(48) ?
C14 C15 C16 119.8(7) ?
C14 C15 H15 124.8(43) ?
C16 C15 H15 113.0(45) ?
C11 C16 C15 120.0(7) ?
C11 C16 H16 124.2(47) ?
C15 C16 H16 115.1(47) ?
C22 C21 C26 118.7(6) ?
C22 C21 P1 118.6(4) ?
C26 C21 P1 122.7(5) ?
C23 C22 C21 120.1(7) ?
C23 C22 H22 115.3(49) ?
C21 C22 H22 124.4(49) ?
C22 C23 C24 120.6(7) ?
C22 C23 H23 122.5(54) ?
C24 C23 H23 116.9(54) ?
C25 C24 C23 119.7(7) ?
C25 C24 H24 132.2(56) ?
C23 C24 H24 108.0(56) ?
C24 C25 C26 120.9(7) ?
C24 C25 H25 129.4(61) ?
C26 C25 H25 109.5(61) ?
C25 C26 C21 120.0(7) ?
C25 C26 H26 129.2(63) ?
C21 C26 H26 109.8(62) ?
O11 C111 H111 109.4(45) ?
O11 C111 H112 114.1(63) ?
H111 C111 H112 100.4(75) ?
O11 C111 H113 114.3(47) ?
H111 C111 H113 107.1(66) ?
H112 C111 H113 110.4(77) ?

loop_
_geom_bond_atom_site_label_1
_geom_bond_atom_site_label_2
_geom_bond_distance
_geom_bond_publ_flag
Re1 H1 1.60(8) y
Re1 C2 1.962(6) y
Re1 C1 1.970(8) y
Re1 C4 1.972(7) y
Re1 C3 2.004(7) y
Re1 P1 2.405(2) y
P1 O11 1.614(4) y
P1 C11 1.815(5) y
P1 C21 1.820(6) y
O1 C1 1.137(9) y
O2 C2 1.125(8) y
O3 C3 1.122(9) y
O4 C4 1.139(8) y
O11 C111 1.440(7) y
C11 C16 1.369(9) ?
C11 C12 1.385(8) ?
C12 C13 1.390(10) ?
C12 H12 0.97(7) ?
C13 C14 1.333(12) ?
C13 H13 0.66(9) ?
C14 C15 1.372(12) ?
C14 H14 1.00(8) ?
C15 C16 1.403(10) ?
C15 H15 0.97(8) ?
C16 H16 0.93(8) ?
C21 C22 1.385(9) ?
C21 C26 1.398(9) ?
C22 C23 1.378(10) ?
C22 H22 0.89(8) ?
C23 C24 1.383(12) ?
C23 H23 1.01(9) ?
C24 C25 1.351(12) ?
C24 H24 0.75(7) ?
C25 C26 1.384(10) ?
C25 H25 0.88(9) ?
C26 H26 0.73(7) ?
C111 H111 0.93(8) ?
C111 H112 0.83(10) ?
C111 H113 1.05(9) ?
